data_4113023
loop_
_publ_author_name
'Satyamaheshwar Peddibhotla'
'Jetze J. Tepe'

_publ_section_title
;
 Stereoselective Synthesis of Highly Substituted \D1-Pyrrolines:
 exo-Selective 1,3-Dipolar Cycloaddition Reactions with Azlactones
;
_journal_name_full 'Journal of the American Chemical Society'
_journal_page_first 12776
_journal_page_last 12777
_journal_paper_doi 10.1021/ja046149i
_journal_volume 126
_journal_year 2004
_chemical_formula_sum 'C19 H23 N O6'
_chemical_formula_weight 361.38
_chemical_name_systematic
; 
 ? 
;
_space_group_IT_number 2
_symmetry_cell_setting triclinic
_symmetry_space_group_name_Hall '-P 1'
_symmetry_space_group_name_H-M 'P -1'
_atom_sites_solution_hydrogens geom
_atom_sites_solution_primary direct
_atom_sites_solution_secondary difmap
_audit_creation_method SHELXL-97
_cell_angle_alpha 103.121(2)
_cell_angle_beta 108.284(2)
_cell_angle_gamma 102.713(2)
_cell_formula_units_Z 2
_cell_length_a 8.5795(12)
_cell_length_b 9.5772(14)
_cell_length_c 13.1432(19)
_cell_measurement_temperature 293(2)
_cell_volume 947.8(2)
_computing_cell_refinement 'Bruker SMART'
_computing_data_collection 'Bruker SMART'
_computing_data_reduction 'Bruker SHELXTL'
_computing_molecular_graphics 'Bruker SHELXTL'
_computing_publication_material 'Bruker SHELXTL'
_computing_structure_refinement 'SHELXL-97 (Sheldrick, 1997)'
_computing_structure_solution 'SHELXS-97 (Sheldrick, 1990)'
_diffrn_ambient_temperature 293(2)
_diffrn_measured_fraction_theta_full 0.996
_diffrn_measured_fraction_theta_max 0.996
_diffrn_measurement_device_type 'CCD area detector'
_diffrn_measurement_method 'phi and omega scans'
_diffrn_radiation_monochromator graphite
_diffrn_radiation_source 'fine-focus sealed tube'
_diffrn_radiation_type MoK\a
_diffrn_radiation_wavelength 0.71073
_diffrn_reflns_av_R_equivalents 0.0457
_diffrn_reflns_av_sigmaI/netI 0.0354
_diffrn_reflns_limit_h_max 9
_diffrn_reflns_limit_h_min -9
_diffrn_reflns_limit_k_max 10
_diffrn_reflns_limit_k_min -10
_diffrn_reflns_limit_l_max 14
_diffrn_reflns_limit_l_min -14
_diffrn_reflns_number 8076
_diffrn_reflns_theta_full 23.26
_diffrn_reflns_theta_max 23.26
_diffrn_reflns_theta_min 1.72
_exptl_absorpt_coefficient_mu 0.094
_exptl_absorpt_correction_T_max 0.6274
_exptl_absorpt_correction_T_min 0.5314
_exptl_absorpt_correction_type empirical
_exptl_crystal_density_diffrn 1.266
_exptl_crystal_F_000 384
_refine_diff_density_max 0.684
_refine_diff_density_min -0.262
_refine_diff_density_rms 0.041
_refine_ls_extinction_coef 0.015(4)
_refine_ls_extinction_expression Fc^*^=kFc[1+0.001xFc^2^\l^3^/sin(2\q)]^-1/4^
_refine_ls_extinction_method SHELXL
_refine_ls_goodness_of_fit_ref 1.050
_refine_ls_hydrogen_treatment mixed
_refine_ls_matrix_type full
_refine_ls_number_parameters 236
_refine_ls_number_reflns 2720
_refine_ls_number_restraints 0
_refine_ls_restrained_S_all 1.050
_refine_ls_R_factor_all 0.0530
_refine_ls_R_factor_gt 0.0430
_refine_ls_shift/su_max 0.000
_refine_ls_shift/su_mean 0.000
_refine_ls_structure_factor_coef Fsqd
_refine_ls_weighting_details 'calc w=1/[\s^2^(Fo^2^)+(0.0674P)^2^+0.3998P] where P=(Fo^2^+2Fc^2^)/3'
_refine_ls_weighting_scheme calc
_refine_ls_wR_factor_gt 0.1189
_refine_ls_wR_factor_ref 0.1276
_reflns_number_gt 2236
_reflns_number_total 2720
_reflns_threshold_expression >2sigma(I)
_cod_data_source_file ja046149irom20040712_113108.cif
_cod_data_source_block tepe2t
_cod_database_code 4113023

loop_
_symmetry_equiv_pos_as_xyz
'x, y, z'
'-x, -y, -z'

loop_
_atom_site_label
_atom_site_type_symbol
_atom_site_fract_x
_atom_site_fract_y
_atom_site_fract_z
_atom_site_U_iso_or_equiv
_atom_site_adp_type
_atom_site_occupancy
_atom_site_symmetry_multiplicity
_atom_site_calc_flag
_atom_site_refinement_flags
N N -0.0888(2) -0.36501(19) 0.24677(14) 0.0307(4) Uani 1 1 d .
O11 O -0.4076(2) -0.60611(19) 0.27809(15) 0.0538(5) Uani 1 1 d .
O12 O -0.4508(2) -0.51405(17) 0.13384(12) 0.0441(5) Uani 1 1 d .
O21 O -0.2601(2) -0.03458(18) 0.45699(13) 0.0446(5) Uani 1 1 d .
O22 O -0.4711(2) -0.25852(17) 0.37242(13) 0.0409(4) Uani 1 1 d .
O31 O -0.2261(2) -0.04484(17) 0.13471(13) 0.0421(4) Uani 1 1 d .
O32 O -0.0461(2) 0.13840(16) 0.29664(13) 0.0428(4) Uani 1 1 d .
C1 C -0.2134(3) -0.3635(2) 0.30360(17) 0.0297(5) Uani 1 1 d .
C2 C -0.2623(3) -0.2176(2) 0.29569(17) 0.0282(5) Uani 1 1 d .
H2A H -0.3535 -0.2418 0.2213 0.034 Uiso 1 1 calc R
C3 C -0.0965(3) -0.1130(2) 0.29858(17) 0.0285(5) Uani 1 1 d .
H3A H -0.0178 -0.0565 0.3770 0.034 Uiso 1 1 calc R
C4 C -0.0245(3) -0.2311(2) 0.24609(16) 0.0285(5) Uani 1 1 d .
C11 C -0.3678(3) -0.5082(2) 0.23978(18) 0.0331(5) Uani 1 1 d .
C12 C -0.5957(3) -0.6493(3) 0.0638(2) 0.0545(7) Uani 1 1 d .
H12A H -0.6465 -0.6418 -0.0103 0.082 Uiso 1 1 calc R
H12B H -0.6806 -0.6597 0.0972 0.082 Uiso 1 1 calc R
H12C H -0.5561 -0.7359 0.0580 0.082 Uiso 1 1 calc R
C13 C -0.1240(3) -0.3577(3) 0.42563(18) 0.0388(6) Uani 1 1 d .
H13A H -0.0959 -0.4492 0.4262 0.058 Uiso 1 1 calc R
H13B H -0.2001 -0.3473 0.4651 0.058 Uiso 1 1 calc R
H13C H -0.0200 -0.2730 0.4623 0.058 Uiso 1 1 calc R
C21 C -0.3275(3) -0.1560(2) 0.38426(18) 0.0319(5) Uani 1 1 d .
C22 C -0.5458(4) -0.2231(3) 0.4567(2) 0.0544(7) Uani 1 1 d .
H22A H -0.6021 -0.1475 0.4445 0.065 Uiso 1 1 calc R
H22B H -0.4554 -0.1827 0.5319 0.065 Uiso 1 1 calc R
C23 C -0.6713(4) -0.3607(4) 0.4471(3) 0.0708(9) Uani 1 1 d .
H23A H -0.7219 -0.3383 0.5020 0.106 Uiso 1 1 calc R
H23B H -0.6144 -0.4343 0.4604 0.106 Uiso 1 1 calc R
H23C H -0.7603 -0.4000 0.3725 0.106 Uiso 1 1 calc R
C31 C -0.1316(3) -0.0054(2) 0.23259(18) 0.0300(5) Uani 1 1 d .
C32 C -0.0634(4) 0.2532(3) 0.2410(2) 0.0546(7) Uani 1 1 d .
H32A H -0.0457 0.3477 0.2962 0.065 Uiso 1 1 calc R
H32B H -0.1794 0.2220 0.1840 0.065 Uiso 1 1 calc R
C33 C 0.0633(4) 0.2759(3) 0.1878(3) 0.0682(9) Uani 1 1 d .
H33A H 0.0483 0.3501 0.1505 0.102 Uiso 1 1 calc R
H33B H 0.0462 0.1822 0.1335 0.102 Uiso 1 1 calc R
H33C H 0.1782 0.3101 0.2447 0.102 Uiso 1 1 calc R
C41 C 0.1100(3) -0.1948(2) 0.19966(17) 0.0298(5) Uani 1 1 d .
C42 C 0.1283(3) -0.3077(3) 0.12079(19) 0.0376(6) Uani 1 1 d .
H42A H 0.0561 -0.4065 0.0977 0.045 Uiso 1 1 calc R
C43 C 0.2529(3) -0.2742(3) 0.0764(2) 0.0458(6) Uani 1 1 d .
H43A H 0.2639 -0.3504 0.0236 0.055 Uiso 1 1 calc R
C44 C 0.3611(3) -0.1277(3) 0.1103(2) 0.0486(7) Uani 1 1 d .
H44A H 0.4437 -0.1053 0.0795 0.058 Uiso 1 1 calc R
C45 C 0.3467(3) -0.0148(3) 0.1897(2) 0.0477(6) Uani 1 1 d .
H45A H 0.4208 0.0834 0.2135 0.057 Uiso 1 1 calc R
C46 C 0.2209(3) -0.0486(3) 0.2340(2) 0.0401(6) Uani 1 1 d .
H46A H 0.2110 0.0277 0.2873 0.048 Uiso 1 1 calc R

loop_
_atom_site_aniso_label
_atom_site_aniso_U_11
_atom_site_aniso_U_22
_atom_site_aniso_U_33
_atom_site_aniso_U_23
_atom_site_aniso_U_13
_atom_site_aniso_U_12
N 0.0333(10) 0.0284(10) 0.0304(10) 0.0086(8) 0.0133(8) 0.0090(8)
O11 0.0623(11) 0.0388(10) 0.0518(11) 0.0232(9) 0.0170(9) -0.0024(8)
O12 0.0519(10) 0.0333(9) 0.0301(9) 0.0064(7) 0.0112(8) -0.0080(7)
O21 0.0437(9) 0.0377(10) 0.0443(10) -0.0019(8) 0.0204(8) 0.0077(8)
O22 0.0433(9) 0.0345(9) 0.0476(10) 0.0081(7) 0.0286(8) 0.0061(7)
O31 0.0410(9) 0.0381(9) 0.0375(10) 0.0152(7) 0.0063(8) 0.0039(7)
O32 0.0567(10) 0.0236(9) 0.0421(9) 0.0089(7) 0.0150(8) 0.0086(7)
C1 0.0352(12) 0.0259(11) 0.0285(11) 0.0084(9) 0.0141(9) 0.0082(9)
C2 0.0305(11) 0.0257(11) 0.0260(11) 0.0067(9) 0.0099(9) 0.0070(9)
C3 0.0308(11) 0.0250(11) 0.0264(11) 0.0063(9) 0.0096(9) 0.0064(9)
C4 0.0275(11) 0.0262(12) 0.0249(11) 0.0050(9) 0.0053(9) 0.0058(9)
C11 0.0402(13) 0.0294(12) 0.0342(13) 0.0102(10) 0.0198(11) 0.0110(10)
C12 0.0564(16) 0.0416(15) 0.0391(14) 0.0023(11) 0.0122(12) -0.0144(12)
C13 0.0456(14) 0.0372(13) 0.0355(13) 0.0151(10) 0.0148(11) 0.0142(11)
C21 0.0344(12) 0.0302(12) 0.0319(12) 0.0106(11) 0.0131(10) 0.0100(10)
C22 0.0559(16) 0.0581(17) 0.0583(17) 0.0136(14) 0.0403(14) 0.0135(14)
C23 0.073(2) 0.079(2) 0.088(2) 0.0443(18) 0.0500(18) 0.0284(18)
C31 0.0290(11) 0.0257(12) 0.0344(13) 0.0071(10) 0.0145(10) 0.0063(9)
C32 0.0689(18) 0.0304(13) 0.0657(18) 0.0219(12) 0.0209(15) 0.0184(13)
C33 0.074(2) 0.0607(19) 0.087(2) 0.0461(17) 0.0355(18) 0.0232(16)
C41 0.0269(11) 0.0315(12) 0.0307(11) 0.0110(10) 0.0095(9) 0.0095(9)
C42 0.0400(13) 0.0340(12) 0.0391(13) 0.0111(10) 0.0173(11) 0.0098(10)
C43 0.0472(14) 0.0508(15) 0.0475(15) 0.0147(12) 0.0269(12) 0.0189(12)
C44 0.0360(13) 0.0646(18) 0.0578(16) 0.0303(14) 0.0260(12) 0.0167(13)
C45 0.0351(13) 0.0441(15) 0.0625(17) 0.0198(13) 0.0202(12) 0.0050(11)
C46 0.0321(12) 0.0369(13) 0.0487(14) 0.0100(11) 0.0164(11) 0.0080(10)

loop_
_atom_type_symbol
_atom_type_description
_atom_type_scat_dispersion_real
_atom_type_scat_dispersion_imag
_atom_type_scat_source
C C 0.0033 0.0016 'International Tables Vol C Tables 4.2.6.8 and 6.1.1.4'
H H 0.0000 0.0000 'International Tables Vol C Tables 4.2.6.8 and 6.1.1.4'
N N 0.0061 0.0033 'International Tables Vol C Tables 4.2.6.8 and 6.1.1.4'
O O 0.0106 0.0060 'International Tables Vol C Tables 4.2.6.8 and 6.1.1.4'

loop_
_geom_angle_atom_site_label_1
_geom_angle_atom_site_label_2
_geom_angle_atom_site_label_3
_geom_angle
C4 N C1 109.27(16)
C11 O12 C12 116.20(18)
C21 O22 C22 117.31(17)
C31 O32 C32 116.91(18)
N C1 C13 108.88(17)
N C1 C11 108.33(16)
C13 C1 C11 110.14(17)
N C1 C2 103.65(15)
C13 C1 C2 112.51(17)
C11 C1 C2 112.99(17)
C21 C2 C3 115.87(17)
C21 C2 C1 113.72(17)
C3 C2 C1 102.47(16)
C31 C3 C2 112.67(17)
C31 C3 C4 113.54(17)
C2 C3 C4 99.93(16)
N C4 C41 122.07(18)
N C4 C3 114.61(17)
C41 C4 C3 123.31(18)
O11 C11 O12 123.7(2)
O11 C11 C1 125.0(2)
O12 C11 C1 111.32(17)
O21 C21 O22 124.4(2)
O21 C21 C2 126.0(2)
O22 C21 C2 109.53(17)
O22 C22 C23 108.9(2)
O31 C31 O32 124.4(2)
O31 C31 C3 123.91(18)
O32 C31 C3 111.71(18)
O32 C32 C33 110.8(2)
C46 C41 C42 118.7(2)
C46 C41 C4 121.04(19)
C42 C41 C4 120.31(19)
C43 C42 C41 120.6(2)
C42 C43 C44 120.2(2)
C45 C44 C43 120.1(2)
C44 C45 C46 119.7(2)
C41 C46 C45 120.9(2)

loop_
_geom_bond_atom_site_label_1
_geom_bond_atom_site_label_2
_geom_bond_distance
N C4 1.283(3)
N C1 1.484(3)
O11 C11 1.196(3)
O12 C11 1.332(3)
O12 C12 1.450(3)
O21 C21 1.205(3)
O22 C21 1.336(3)
O22 C22 1.457(3)
O31 C31 1.202(3)
O32 C31 1.336(3)
O32 C32 1.460(3)
C1 C13 1.527(3)
C1 C11 1.531(3)
C1 C2 1.561(3)
C2 C21 1.503(3)
C2 C3 1.533(3)
C3 C31 1.512(3)
C3 C4 1.535(3)
C4 C41 1.478(3)
C22 C23 1.458(4)
C32 C33 1.470(4)
C41 C46 1.388(3)
C41 C42 1.391(3)
C42 C43 1.383(3)
C43 C44 1.383(4)
C44 C45 1.378(4)
C45 C46 1.391(3)
